data_2018578
loop_
_publ_author_name
'Guesmi, Abderrahmen'
'Driss, Ahmed'

_publ_section_title
;
 KCo(H~2~O)~2~BP~2~O~8~&#x00B7;0.48H~2~O and
 K~0.17~Ca~0.42~Co(H~2~O)~2~BP~2~O~8~&#x00B7;H~2~O: two cobalt
 borophosphates with helical ribbons and disordered (K,Ca)/H~2~O schemes
;
_journal_coeditor_code LG3086
_journal_issue 8
_journal_name_full 'Acta Crystallographica Section C'
_journal_page_first i55
_journal_page_last i59
_journal_paper_doi 10.1107/S0108270112030284
_journal_volume 68
_journal_year 2012
_chemical_formula_iupac 'K0.17 Ca0.42 Co (H2 O)2 B P2 O8 , H2 O'
_chemical_formula_moiety 'B Ca0.42 Co H4 K0.17 O10 P2, H2 O'
_chemical_formula_sum 'B Ca0.42 Co H6 K0.17 O11 P2'
_chemical_formula_weight 336.94
_chemical_name_systematic
;
Potassium calcium diaquacobalt(II) <i>catena</i>-borodiphosphate monohydrate
;
_space_group_IT_number 179
_symmetry_cell_setting hexagonal
_symmetry_space_group_name_Hall 'P 65 2 (0 0 1)'
_symmetry_space_group_name_H-M 'P 65 2 2'
_atom_sites_solution_hydrogens geom
_atom_sites_solution_primary direct
_atom_sites_solution_secondary difmap
_audit_creation_method SHELXL97
_cell_angle_alpha 90.00
_cell_angle_beta 90.00
_cell_angle_gamma 120.00
_cell_formula_units_Z 6
_cell_length_a 9.4720(15)
_cell_length_b 9.4720(15)
_cell_length_c 15.872(6)
_cell_measurement_reflns_used 25
_cell_measurement_temperature 293(2)
_cell_measurement_theta_max 14.53
_cell_measurement_theta_min 11.17
_cell_volume 1233.2(5)
_computing_cell_refinement 'CAD-4 EXPRESS (Enraf--Nonius, 1995)'
_computing_data_collection 'CAD-4 EXPRESS (Enraf--Nonius, 1995)'
_computing_data_reduction 'XCAD4 (Harms & Wocadlo, 1995)'
_computing_molecular_graphics 'DIAMOND (Brandenburg, 2001)'
_computing_publication_material
;
WinGX (Farrugia, 1999) and publCIF (Westrip, 2010)
;
_computing_structure_refinement 'SHELXL97 (Sheldrick, 2008)'
_computing_structure_solution 'SHELXS97 (Sheldrick, 2008)'
_diffrn_ambient_temperature 293(2)
_diffrn_measured_fraction_theta_full 1.000
_diffrn_measured_fraction_theta_max 1.000
_diffrn_measurement_device_type 'Enraf--Nonius CAD-4'
_diffrn_measurement_method \w/2\q
_diffrn_radiation_monochromator graphite
_diffrn_radiation_source 'fine-focus sealed tube'
_diffrn_radiation_type MoK\a
_diffrn_radiation_wavelength 0.71073
_diffrn_reflns_av_R_equivalents 0.0941
_diffrn_reflns_av_sigmaI/netI 0.0529
_diffrn_reflns_limit_h_max 10
_diffrn_reflns_limit_h_min -12
_diffrn_reflns_limit_k_max 12
_diffrn_reflns_limit_k_min -1
_diffrn_reflns_limit_l_max 20
_diffrn_reflns_limit_l_min -1
_diffrn_reflns_number 3480
_diffrn_reflns_theta_full 26.97
_diffrn_reflns_theta_max 26.97
_diffrn_reflns_theta_min 2.48
_diffrn_standards_decay_% 3
_diffrn_standards_interval_count 120
_diffrn_standards_number 2
_exptl_absorpt_coefficient_mu 2.876
_exptl_absorpt_correction_T_max 0.7062
_exptl_absorpt_correction_T_min 0.6406
_exptl_absorpt_correction_type psi-scan
_exptl_absorpt_process_details '(North <i>et al.</i>, 1968)'
_exptl_crystal_colour pink
_exptl_crystal_density_diffrn 2.722
_exptl_crystal_density_method 'not measured'
_exptl_crystal_description prism
_exptl_crystal_F_000 1005
_exptl_crystal_size_max 0.17
_exptl_crystal_size_mid 0.17
_exptl_crystal_size_min 0.13
_refine_diff_density_max 0.612
_refine_diff_density_min -0.597
_refine_ls_abs_structure_details 'Flack (1983), with 311 Friedel pairs'
_refine_ls_abs_structure_Flack 0.01(3)
_refine_ls_extinction_coef 0.0046(5)
_refine_ls_extinction_expression Fc^*^=kFc[1+0.001xFc^2^\l^3^/sin(2\q)]^-1/4^
_refine_ls_extinction_method 'SHELXL97 (Sheldrick, 2008)'
_refine_ls_goodness_of_fit_ref 0.984
_refine_ls_hydrogen_treatment refxyz
_refine_ls_matrix_type full
_refine_ls_number_parameters 92
_refine_ls_number_reflns 902
_refine_ls_number_restraints 3
_refine_ls_restrained_S_all 0.983
_refine_ls_R_factor_all 0.0290
_refine_ls_R_factor_gt 0.0261
_refine_ls_shift/su_max 0.000
_refine_ls_shift/su_mean 0.000
_refine_ls_structure_factor_coef Fsqd
_refine_ls_weighting_details 'calc w = 1/[\s^2^(Fo^2^)+(0.0254P)^2^+1.9694P] where P=(Fo^2^+2Fc^2^)/3'
_refine_ls_weighting_scheme calc
_refine_ls_wR_factor_gt 0.0684
_refine_ls_wR_factor_ref 0.0705
_reflns_number_gt 854
_reflns_number_total 902
_reflns_threshold_expression I>2\s(I)
_cod_data_source_file lg3086.cif
_cod_data_source_block II
_cod_original_sg_symbol_Hall 'P 65 2 ( 0 0 1)'
_cod_database_code 2018578
_cod_database_fobs_code 2018578

loop_
_symmetry_equiv_pos_as_xyz
'x, y, z'
'-x, -y, z+1/2'
'-y, -x, -z+1/6'
'y, x, -z+2/3'
'x-y, -y, -z'
'-x+y, y, -z+1/2'
'x, x-y, -z+5/6'
'-x, -x+y, -z+1/3'
'-y, x-y, z+2/3'
'y, -x+y, z+1/6'
'x-y, x, z+5/6'
'-x+y, -x, z+1/3'

loop_
_atom_site_type_symbol
_atom_site_label
_atom_site_fract_x
_atom_site_fract_y
_atom_site_fract_z
_atom_site_U_iso_or_equiv
_atom_site_adp_type
_atom_site_calc_flag
_atom_site_refinement_flags
_atom_site_occupancy
_atom_site_symmetry_multiplicity
Co Co 0.44756(3) 0.55244(3) 0.0833 0.00868(17) Uani d S 1 2
P P 0.21986(9) 0.38868(9) -0.08133(5) 0.00638(19) Uani d . 1 1
B B 0.3045(5) 0.1522(3) -0.0833 0.0069(8) Uani d S 1 2
O O1 0.3790(3) 0.5172(3) -0.04331(13) 0.0116(5) Uani d . 1 1
O O2 0.6836(3) 0.6142(3) 0.04701(13) 0.0116(4) Uani d . 1 1
O O3 0.1938(3) 0.2142(3) -0.06638(14) 0.0097(5) Uani d . 1 1
O O4 0.4184(3) 0.1826(2) -0.01242(12) 0.0093(4) Uani d . 1 1
O O5 0.5114(3) 0.8039(3) 0.05529(15) 0.0172(5) Uani d D 1 1
H H51 0.544(6) 0.859(5) 0.100(2) 0.026 Uiso d D 1 1
H H52 0.433(4) 0.809(6) 0.035(3) 0.026 Uiso d D 1 1
Ca Ca 0.7990(3) 0.2010(3) 0.0833 0.0419(15) Uiso d SP 0.418(10) 2
K K 0.8386(7) 0.1614(7) 0.0833 0.031(3) Uiso d SP 0.172(10) 2
O O61 0.975(3) 0.110(3) 0.143(2) 0.045(16) Uani d P 0.214(9) 1
O O62 0.915(2) 0.062(3) 0.0635(9) 0.045(16) Uani d P 0.286(9) 1

loop_
_atom_site_aniso_label
_atom_site_aniso_U_11
_atom_site_aniso_U_22
_atom_site_aniso_U_33
_atom_site_aniso_U_12
_atom_site_aniso_U_13
_atom_site_aniso_U_23
Co 0.0087(2) 0.0087(2) 0.0088(3) 0.0045(2) -0.00176(19) -0.00176(19)
P 0.0074(3) 0.0069(3) 0.0055(3) 0.0041(3) -0.0012(3) -0.0010(3)
B 0.0086(19) 0.0070(15) 0.006(2) 0.0043(10) 0.000 -0.0003(15)
O1 0.0116(10) 0.0115(11) 0.0086(9) 0.0033(9) -0.0037(9) -0.0014(9)
O2 0.0097(11) 0.0153(11) 0.0101(9) 0.0065(9) -0.0013(9) -0.0015(9)
O3 0.0095(10) 0.0092(11) 0.0122(10) 0.0060(8) 0.0033(8) 0.0025(8)
O4 0.0083(10) 0.0132(10) 0.0063(9) 0.0054(8) -0.0011(8) 0.0009(8)
O5 0.0203(12) 0.0173(13) 0.0177(11) 0.0122(10) -0.0075(10) -0.0030(10)
O61 0.039(11) 0.064(13) 0.04(5) 0.031(10) 0.005(15) 0.002(14)
O62 0.039(11) 0.064(13) 0.04(5) 0.031(10) 0.005(15) 0.002(14)

loop_
_atom_type_symbol
_atom_type_description
_atom_type_scat_dispersion_real
_atom_type_scat_dispersion_imag
_atom_type_scat_source
B B 0.0013 0.0007 'International Tables Vol C Tables 4.2.6.8 and 6.1.1.4'
Ca Ca 0.2262 0.3064 'International Tables Vol C Tables 4.2.6.8 and 6.1.1.4'
Co Co 0.3494 0.9721 'International Tables Vol C Tables 4.2.6.8 and 6.1.1.4'
H H 0.0000 0.0000 'International Tables Vol C Tables 4.2.6.8 and 6.1.1.4'
K K 0.2009 0.2494 'International Tables Vol C Tables 4.2.6.8 and 6.1.1.4'
O O 0.0106 0.0060 'International Tables Vol C Tables 4.2.6.8 and 6.1.1.4'
P P 0.1023 0.0942 'International Tables Vol C Tables 4.2.6.8 and 6.1.1.4'

loop_
_geom_angle_atom_site_label_1
_geom_angle_atom_site_label_2
_geom_angle_atom_site_label_3
_geom_angle_site_symmetry_1
_geom_angle_site_symmetry_3
_geom_angle
O1 Co O1 . 3_665 164.95(13)
O1 Co O2 . . 89.02(8)
O1 Co O2 3_665 . 101.32(9)
O1 Co O2 . 3_665 101.32(9)
O1 Co O2 3_665 3_665 89.02(8)
O2 Co O2 . 3_665 93.63(13)
O1 Co O5 . . 82.70(9)
O1 Co O5 3_665 . 86.74(9)
O2 Co O5 . . 87.97(10)
O2 Co O5 3_665 . 175.69(9)
O1 Co O5 . 3_665 86.74(9)
O1 Co O5 3_665 3_665 82.70(9)
O2 Co O5 . 3_665 175.69(9)
O2 Co O5 3_665 3_665 87.97(10)
O5 Co O5 . 3_665 90.72(14)
O1 P O2 . 5_565 114.95(13)
O1 P O3 . . 110.96(13)
O2 P O3 5_565 . 106.10(13)
O1 P O4 . 11_554 106.40(12)
O2 P O4 5_565 11_554 111.36(12)
O3 P O4 . 11_554 106.85(12)
O3 B O3 . 7_554 103.1(3)
O3 B O4 . . 112.39(12)
O3 B O4 7_554 . 113.70(12)
O3 B O4 . 7_554 113.70(12)
O3 B O4 7_554 7_554 112.39(12)
O4 B O4 . 7_554 102.0(3)

loop_
_geom_bond_atom_site_label_1
_geom_bond_atom_site_label_2
_geom_bond_site_symmetry_2
_geom_bond_distance
Co O1 . 2.087(2)
Co O1 3_665 2.087(2)
Co O2 . 2.090(2)
Co O2 3_665 2.090(2)
Co O5 . 2.190(3)
Co O5 3_665 2.190(3)
P O1 . 1.511(2)
P O2 5_565 1.513(2)
P O3 . 1.562(2)
P O4 11_554 1.571(2)
B O3 . 1.460(3)
B O3 7_554 1.460(3)
B O4 . 1.484(3)
B O4 7_554 1.484(3)
Ca K . 0.649(9)
Ca O62 . 2.119(16)
Ca O62 3_665 2.119(16)
Ca O5 5_665 2.357(3)
Ca O5 10 2.357(3)
Ca O61 3_665 2.42(2)
Ca O61 . 2.42(2)
Ca O1 5_665 2.509(4)
Ca O1 10 2.509(4)
Ca O61 11_544 3.04(3)
Ca O61 8_765 3.04(3)
Ca O2 5_665 3.070(3)
K O62 . 1.481(19)
K O62 3_665 1.481(19)
K O61 3_665 1.85(2)
K O61 . 1.85(2)
K O61 11_544 2.55(3)
K O61 8_765 2.55(3)
K O5 5_665 2.626(7)
K O5 10 2.626(7)
K O2 5_665 2.989(2)
K O2 10 2.989(2)
K O1 5_665 3.009(10)
O61 O62 3_665 0.70(2)
O61 O61 8_765 0.86(6)
O61 O62 . 1.36(5)
O61 O62 10_665 1.56(5)

loop_
_geom_hbond_atom_site_label_D
_geom_hbond_atom_site_label_H
_geom_hbond_atom_site_label_A
_geom_hbond_site_symmetry_A
_geom_hbond_distance_DH
_geom_hbond_distance_HA
_geom_hbond_distance_DA
_geom_hbond_angle_DHA
O5 H52 O4 5_565 0.83(3) 1.95(3) 2.762(3) 168(4)
O5 H51 O2 10_565 0.84(3) 1.92(3) 2.746(3) 164(5)
